data_7223083
loop_
_publ_author_name
'Ebrahimipour, S. Yousef'
'Sheikhshoie, Iran'
'Castro, Jesus'
'Dusek, Michal'
'tohidian, zeinab'
'eigner, vaclav'
'Khaleghi, Moj'

_publ_section_title
;
 Synthesis, spectral characterization, structure studies, molecular
 docking and antimicrobial evaluation of new dioxidouranium(VI) complexes
 incorporating tetradentate N2O2 Schiff base ligands
;
_journal_name_full 'RSC Adv.'
_journal_paper_doi 10.1039/C5RA17524K
_journal_year 2015
_chemical_formula_moiety 'C21 H16 Br2 N2 O5 U1'
_chemical_formula_sum 'C21 H16 Br2 N2 O5 U'
_chemical_formula_weight 774.2
_chemical_name_systematic ' ?'
_space_group_IT_number 14
_symmetry_cell_setting monoclinic
_symmetry_Int_Tables_number 14
_symmetry_space_group_name_Hall '-P 2ybc'
_symmetry_space_group_name_H-M 'P 1 21/c 1'
_audit_update_record
;
2014-10-29 deposited with the CCDC.
2015-10-26 downloaded from the CCDC.
;
_cell_angle_alpha 90
_cell_angle_beta 106.684(4)
_cell_angle_gamma 90
_cell_formula_units_Z 4
_cell_length_a 13.7720(6)
_cell_length_b 7.2047(3)
_cell_length_c 22.2442(9)
_cell_measurement_reflns_used 12300
_cell_measurement_temperature 120.00(10)
_cell_measurement_theta_max 29.15
_cell_measurement_theta_min 3.75
_cell_volume 2114.22(16)
_computing_cell_refinement
;
CrysAlisPro, Agilent Technologies,
Version 1.171.37.33a (release 28-03-2014 CrysAlis171 .NET)
(compiled Mar 28 2014,12:25:20)
;
_computing_data_collection
;
CrysAlisPro, Agilent Technologies,
Version 1.171.37.33a (release 28-03-2014 CrysAlis171 .NET)
(compiled Mar 28 2014,12:25:20)
;
_computing_data_reduction
;
CrysAlisPro, Agilent Technologies,
Version 1.171.37.33a (release 28-03-2014 CrysAlis171 .NET)
(compiled Mar 28 2014,12:25:20)
;
_diffrn_ambient_temperature 120
_diffrn_detector 'CCD plate'
_diffrn_detector_area_resol_mean 10.3745
_diffrn_measured_fraction_theta_full 0.98
_diffrn_measured_fraction_theta_max 0.95
_diffrn_measurement_device 'four-cycle diffractometer'
_diffrn_measurement_device_type 'Xcalibur, Atlas, Gemini ultra'
_diffrn_measurement_method '\w scans'
_diffrn_radiation_monochromator graphite
_diffrn_radiation_probe x-ray
_diffrn_radiation_source 'X-ray tube'
_diffrn_radiation_type 'Mo K\a'
_diffrn_radiation_wavelength 0.71073
_diffrn_reflns_av_R_equivalents 0
_diffrn_reflns_av_unetI/netI 0.0327
_diffrn_reflns_limit_h_max 18
_diffrn_reflns_limit_h_min -18
_diffrn_reflns_limit_k_max 9
_diffrn_reflns_limit_k_min -9
_diffrn_reflns_limit_l_max 30
_diffrn_reflns_limit_l_min -29
_diffrn_reflns_number 9132
_diffrn_reflns_theta_full 28.89
_diffrn_reflns_theta_max 29.27
_diffrn_reflns_theta_min 2.98
_diffrn_source 'Enhance (Mo) X-ray Source'
_exptl_absorpt_coefficient_mu 11.494
_exptl_absorpt_correction_T_max 0.323
_exptl_absorpt_correction_T_min 0.052
_exptl_absorpt_correction_type analytical
_exptl_absorpt_process_details
;
   CrysAlisPro, Agilent Technologies, Version 1.171.37.33a    
   Analytical numeric absorption correction based on crystal shape
;
_exptl_crystal_colour red
_exptl_crystal_density_diffrn 2.4315
_exptl_crystal_description prism
_exptl_crystal_F_000 1432
_exptl_crystal_size_max 0.436
_exptl_crystal_size_mid 0.277
_exptl_crystal_size_min 0.104
_refine_diff_density_max 2.21
_refine_diff_density_min -2.34
_refine_ls_extinction_method none
_refine_ls_goodness_of_fit_gt 1.93
_refine_ls_goodness_of_fit_ref 1.81
_refine_ls_hydrogen_treatment mixed
_refine_ls_number_constraints 61
_refine_ls_number_parameters 144
_refine_ls_number_reflns 9045
_refine_ls_number_restraints 1
_refine_ls_R_factor_all 0.0511
_refine_ls_R_factor_gt 0.0415
_refine_ls_shift/su_max 0.0100
_refine_ls_shift/su_mean 0.0012
_refine_ls_structure_factor_coef Fsqd
_refine_ls_weighting_details w=1/(\s^2^(I)+0.0016I^2^)
_refine_ls_weighting_scheme sigma
_refine_ls_wR_factor_gt 0.1087
_refine_ls_wR_factor_ref 0.1131
_reflns_number_gt 7327
_reflns_number_total 9045
_reflns_threshold_expression I>3\s(I)
_cod_data_source_file c5ra17524k2.cif
_cod_data_source_block I
_cod_depositor_comments
;
The following automatic conversions were performed:

'_diffrn_radiation_probe' value 'X-ray' changed to 'x-ray' according
to
/usr/data/users/saulius/crontab/automatic-downloads/rss-feeds/RSC/lib/dictionaries/cif_core.dic
dictionary named 'cif_core.dic' version 2.4.2 from 2011-04-26.

Automatic conversion script
Id: cif_fix_values 3271 2015-04-21 07:52:19Z andrius 
;
_cod_original_sg_symbol_Hall '-P 2ycb'
_cod_original_formula_sum 'C21 H16 Br2 N2 O5 U1'
_cod_database_code 7223083

loop_
_space_group_symop_id
_space_group_symop_operation_xyz
1 x,y,z
2 -x,y+1/2,-z+1/2
3 -x,-y,-z
4 x,-y+1/2,z+1/2

loop_
_atom_site_label
_atom_site_type_symbol
_atom_site_fract_x
_atom_site_fract_y
_atom_site_fract_z
_atom_site_adp_type
_atom_site_U_iso_or_equiv
_atom_site_site_symmetry_multiplicity
_atom_site_occupancy
_atom_site_calc_flag
U1 U 0.890404(17) 0.08843(3) 0.089206(10) Uani 0.00710(7) 4 1 d
Br1 Br 1.45071(5) 0.30834(10) 0.29803(3) Uani 0.0228(2) 4 1 d
Br2 Br 0.52175(5) 0.85845(9) -0.06553(3) Uani 0.0153(2) 4 1 d
O1u O 0.9244(3) 0.3098(6) 0.06545(18) Uiso 0.0106(9) 4 1 d
O2u O 0.8530(3) -0.1269(6) 0.11630(19) Uiso 0.0108(9) 4 1 d
O1 O 1.0640(3) 0.0304(6) 0.11580(19) Uiso 0.0123(9) 4 1 d
O2 O 0.7378(3) 0.1355(5) 0.02002(19) Uiso 0.0105(8) 4 1 d
N1 N 0.9658(4) 0.1563(7) 0.2070(2) Uiso 0.0102(10) 4 1 d
N2 N 0.7789(4) 0.2664(7) 0.1413(2) Uiso 0.0075(9) 4 1 d
C1 C 0.8901(5) 0.1655(8) 0.2403(3) Uiso 0.0097(11) 4 1 d
C2 C 0.7930(4) 0.2213(8) 0.2053(3) Uiso 0.0100(12) 4 1 d
C3 C 0.7130(5) 0.2232(9) 0.2328(3) Uiso 0.0149(13) 4 1 d
C4 C 0.7342(5) 0.1726(9) 0.2956(3) Uiso 0.0151(13) 4 1 d
C5 C 0.8302(5) 0.1222(8) 0.3308(3) Uiso 0.0135(13) 4 1 d
C6 C 0.9093(5) 0.1165(8) 0.3041(3) Uiso 0.0137(13) 4 1 d
C7 C 1.0602(4) 0.1801(8) 0.2387(3) Uiso 0.0073(11) 4 1 d
C8 C 1.1475(4) 0.1630(8) 0.2163(3) Uiso 0.0080(11) 4 1 d
C9 C 1.1467(5) 0.0921(8) 0.1566(3) Uiso 0.0087(12) 4 1 d
C10 C 1.2416(5) 0.0863(8) 0.1417(3) Uiso 0.0112(12) 4 1 d
C11 C 1.3301(5) 0.1492(8) 0.1837(3) Uiso 0.0114(12) 4 1 d
C12 C 1.3287(4) 0.2179(8) 0.2418(3) Uiso 0.0114(12) 4 1 d
C13 C 1.2400(4) 0.2252(8) 0.2590(3) Uiso 0.0092(11) 4 1 d
C14 C 0.7136(5) 0.3921(8) 0.1140(3) Uiso 0.0130(13) 4 1 d
C15 C 0.6827(5) 0.4327(8) 0.0477(3) Uiso 0.0103(12) 4 1 d
C16 C 0.6934(5) 0.2958(8) 0.0030(3) Uiso 0.0117(12) 4 1 d
C17 C 0.6479(5) 0.3342(9) -0.0614(3) Uiso 0.0132(13) 4 1 d
C18 C 0.5990(5) 0.5011(9) -0.0810(3) Uiso 0.0141(13) 4 1 d
C19 C 0.5913(5) 0.6344(8) -0.0364(3) Uiso 0.0115(12) 4 1 d
C20 C 0.6299(5) 0.5977(8) 0.0269(3) Uiso 0.0124(13) 4 1 d
O1m O 0.9092(3) -0.1030(6) 0.00130(20) Uiso 0.0116(9) 4 1 d
C2m C 0.8876(5) -0.2989(9) -0.0042(3) Uiso 0.0185(14) 4 1 d
H1c3 H 0.645777 0.258329 0.208979 Uiso 0.0179 4 1 d
H1c4 H 0.680252 0.172908 0.31495 Uiso 0.0181 4 1 d
H1c5 H 0.842288 0.090686 0.374258 Uiso 0.0162 4 1 d
H1c6 H 0.976046 0.079921 0.328447 Uiso 0.0164 4 1 d
H1c7 H 1.072884 0.212764 0.282153 Uiso 0.0087 4 1 d
H1c10 H 1.243465 0.037766 0.101835 Uiso 0.0134 4 1 d
H1c11 H 1.392621 0.14549 0.172667 Uiso 0.0136 4 1 d
H1c13 H 1.240661 0.271966 0.299541 Uiso 0.0111 4 1 d
H1c14 H 0.683249 0.464126 0.140137 Uiso 0.0156 4 1 d
H1c17 H 0.650996 0.242587 -0.092113 Uiso 0.0159 4 1 d
H1c18 H 0.570545 0.525792 -0.124993 Uiso 0.0169 4 1 d
H1c20 H 0.620535 0.686239 0.056993 Uiso 0.0149 4 1 d
H1c2m H 0.907136 -0.348453 -0.039046 Uiso 0.0222 4 1 d
H2c2m H 0.924813 -0.360531 0.033678 Uiso 0.0222 4 1 d
H3c2m H 0.81628 -0.318257 -0.010837 Uiso 0.0222 4 1 d
H1o1m H 0.922(5) -0.060(8) -0.0318(18) Uiso 0.0139 4 1 d

loop_
_atom_site_aniso_label
_atom_site_aniso_type_symbol
_atom_site_aniso_U_11
_atom_site_aniso_U_22
_atom_site_aniso_U_33
_atom_site_aniso_U_12
_atom_site_aniso_U_13
_atom_site_aniso_U_23
U1 U 0.00869(11) 0.00679(11) 0.00580(11) 0.00010(8) 0.00202(9) -0.00010(8)
Br1 Br 0.0100(3) 0.0235(4) 0.0286(4) -0.0007(3) -0.0046(3) -0.0072(3)
Br2 Br 0.0180(3) 0.0115(3) 0.0170(3) 0.0050(2) 0.0059(3) 0.0031(2)

loop_
_atom_type_symbol
_atom_type_scat_dispersion_real
_atom_type_scat_dispersion_imag
_atom_type_scat_source
C 0.0033 0.0016 'International Tables Vol C tables 4.2.6.8 and 6.1.1.1'
H 0.0000 0.0000 'International Tables Vol C tables 4.2.6.8 and 6.1.1.1'
Br -0.2901 2.4595 'International Tables Vol C tables 4.2.6.8 and 6.1.1.1'
N 0.0061 0.0033 'International Tables Vol C tables 4.2.6.8 and 6.1.1.1'
O 0.0106 0.0060 'International Tables Vol C tables 4.2.6.8 and 6.1.1.1'
U -9.6767 9.6646 'International Tables Vol C tables 4.2.6.8 and 6.1.1.1'

loop_
_geom_angle_atom_site_label_1
_geom_angle_atom_site_label_2
_geom_angle_atom_site_label_3
_geom_angle
O1u U1 O2u 176.6(2)
C1 N1 C7 118.2(5)
C2 N2 C14 120.4(6)
N1 C1 C2 116.3(5)
N1 C1 C6 123.3(5)
C2 C1 C6 120.4(6)
N2 C2 C1 117.3(6)
N2 C2 C3 122.5(5)
C1 C2 C3 120.2(5)
C2 C3 C4 118.1(5)
C2 C3 H1c3 120.97
C4 C3 H1c3 120.97
C3 C4 C5 122.0(7)
C3 C4 H1c4 118.99
C5 C4 H1c4 118.99
C4 C5 C6 120.6(6)
C4 C5 H1c5 119.7
C6 C5 H1c5 119.71
C1 C6 C5 118.7(5)
C1 C6 H1c6 120.64
C5 C6 H1c6 120.64
N1 C7 C8 127.5(5)
N1 C7 H1c7 116.27
C8 C7 H1c7 116.27
C7 C8 C9 125.1(5)
C7 C8 C13 114.8(5)
C9 C8 C13 120.1(6)
O1 C9 C8 122.6(6)
O1 C9 C10 119.8(6)
C8 C9 C10 117.6(5)
C9 C10 C11 121.2(6)
C9 C10 H1c10 119.38
C11 C10 H1c10 119.38
C10 C11 C12 120.0(6)
C10 C11 H1c11 120.01
C12 C11 H1c11 120.01
Br1 C12 C11 119.3(5)
Br1 C12 C13 119.3(4)
C11 C12 C13 121.4(5)
C8 C13 C12 119.7(6)
C8 C13 H1c13 120.15
C12 C13 H1c13 120.15
N2 C14 C15 125.5(6)
N2 C14 H1c14 117.25
C15 C14 H1c14 117.25
C14 C15 C16 120.6(5)
C14 C15 C20 118.8(6)
C16 C15 C20 120.1(5)
O2 C16 C15 122.5(5)
O2 C16 C17 119.9(6)
C15 C16 C17 117.5(5)
C16 C17 C18 121.5(6)
C16 C17 H1c17 119.26
C18 C17 H1c17 119.26
C17 C18 C19 119.9(5)
C17 C18 H1c18 120.07
C19 C18 H1c18 120.07
Br2 C19 C18 118.3(4)
Br2 C19 C20 121.4(5)
C18 C19 C20 120.3(6)
C15 C20 C19 120.7(6)
C15 C20 H1c20 119.65
C19 C20 H1c20 119.65
C2m O1m H1o1m 112(4)
O1m C2m H1c2m 109.47
O1m C2m H2c2m 109.47
O1m C2m H3c2m 109.47
H1c2m C2m H2c2m 109.47
H1c2m C2m H3c2m 109.47
H2c2m C2m H3c2m 109.47

loop_
_geom_bond_atom_site_label_1
_geom_bond_atom_site_label_2
_geom_bond_distance
U1 O1u 1.784(4)
U1 O2u 1.792(4)
Br1 C12 1.899(5)
Br2 C19 1.894(6)
O1 C9 1.313(7)
O2 C16 1.311(7)
N1 C1 1.443(9)
N1 C7 1.301(7)
N2 C2 1.419(8)
N2 C14 1.298(7)
C1 C2 1.399(8)
C1 C6 1.410(8)
C2 C3 1.405(10)
C3 C4 1.390(9)
C3 H1c3 0.96
C4 C5 1.379(8)
C4 H1c4 0.96
C5 C6 1.384(10)
C5 H1c5 0.96
C6 H1c6 0.96
C7 C8 1.433(9)
C7 H1c7 0.96
C8 C9 1.421(9)
C8 C13 1.425(7)
C9 C10 1.438(10)
C10 C11 1.383(8)
C10 H1c10 0.96
C11 C12 1.389(9)
C11 H1c11 0.96
C12 C13 1.383(9)
C13 H1c13 0.96
C14 C15 1.443(9)
C14 H1c14 0.96
C15 C16 1.437(9)
C15 C20 1.401(8)
C16 C17 1.416(8)
C17 C18 1.386(9)
C17 H1c17 0.96
C18 C19 1.407(9)
C18 H1c18 0.96
C19 C20 1.380(8)
C20 H1c20 0.96
O1m C2m 1.440(8)
O1m H1o1m 0.86(5)
C2m H1c2m 0.96
C2m H2c2m 0.96
C2m H3c2m 0.96

loop_
_geom_hbond_atom_site_label_D
_geom_hbond_atom_site_label_H
_geom_hbond_atom_site_label_A
_geom_hbond_site_symmetry_A
_geom_hbond_distance_DH
_geom_hbond_distance_HA
_geom_hbond_distance_DA
_geom_hbond_angle_DHA
C7 H1c7 O2u 2_755 0.96 2.48 3.398(7) 159.83
C2m H2c2m O1u 1_545 0.96 2.48 3.187(7) 130.47
O1m H1o1m O1 3_755 0.86(5) 1.95(5) 2.783(6) 164(5)

loop_
_jana_cell_twin_matrix_id
_jana_cell_twin_volume_fraction
_jana_cell_twin_matrix_1_1
_jana_cell_twin_matrix_1_2
_jana_cell_twin_matrix_1_3
_jana_cell_twin_matrix_2_1
_jana_cell_twin_matrix_2_2
_jana_cell_twin_matrix_2_3
_jana_cell_twin_matrix_3_1
_jana_cell_twin_matrix_3_2
_jana_cell_twin_matrix_3_3
1 0.7937(5) 1 0 0 0 1 0 0 0 1
2 0.2063(5) 1.0025 0 -0.0001 -0.0019 -1.0026 0.0009 0.3573 0 -1.0029

loop_
_restr_distance_atom_site_label_1
_restr_distance_atom_site_label_2
_restr_distance_target
_restr_distance_target_weight_param
H1o1m O1m 0.86 0.001
